data_7004014
loop_
_publ_author_name
'Hayday, Gregory J.'
'Wang, Chao'
'Rees, Nicholas H.'
'Mountford, Philip'

_publ_section_title
;
 Imido titanium compounds bearing the
 6-dimethylamino-1,4,6-trimethyl-1,4-diazacycloheptane ligand:
 synthesis, structures, solution dynamics and ethylene polymerisation
 capability
;
_journal_issue 25
_journal_name_full 'Dalton Transactions'
_journal_page_first 3301
_journal_page_last 3310
_journal_paper_doi 10.1039/b802027b
_journal_year 2008
_chemical_formula_moiety 'C20 H36 Cl6 N4 Ti1'
_chemical_formula_sum 'C20 H36 Cl6 N4 Ti'
_chemical_formula_weight 593.15
_chemical_name_systematic
;
Ti(N-2,6,-C6H3Me2)(Me4DACH)Cl2
;
_space_group_IT_number 14
_symmetry_cell_setting monoclinic
_symmetry_space_group_name_Hall '-P 2ybc'
_symmetry_space_group_name_H-M 'P 1 21/c 1'
_atom_sites_solution_hydrogens geom
_atom_sites_solution_primary direct
_cell_angle_alpha 90
_cell_angle_beta 106.8996(6)
_cell_angle_gamma 90
_cell_formula_units_Z 4
_cell_length_a 12.1817(2)
_cell_length_b 15.2253(2)
_cell_length_c 15.2192(3)
_cell_measurement_reflns_used 6207
_cell_measurement_temperature 150
_cell_measurement_theta_max 27
_cell_measurement_theta_min 5
_cell_volume 2700.81(8)
_computing_cell_refinement 'DENZO/SCALEPACK (Otwinowski & Minor, 1997)'
_computing_data_collection 'COLLECT (Nonius, 1997-2001).'
_computing_data_reduction 'DENZO/SCALEPACK (Otwinowski & Minor, 1997)'
_computing_molecular_graphics 'CAMERON (Watkin et al., 1996)'
_computing_publication_material 'CRYSTALS (Betteridge et al., 2003)'
_computing_structure_refinement 'CRYSTALS (Betteridge et al., 2003)'
_computing_structure_solution 'SIR92 (Altomare et al., 1994)'
_diffrn_ambient_temperature 150
_diffrn_measured_fraction_theta_full 0.993
_diffrn_measured_fraction_theta_max 0.991
_diffrn_measurement_device_type 'Nonius KappaCCD'
_diffrn_measurement_method \w
_diffrn_radiation_monochromator graphite
_diffrn_radiation_type 'Mo K\a'
_diffrn_radiation_wavelength 0.71073
_diffrn_reflns_av_R_equivalents 0.027
_diffrn_reflns_limit_h_max 15
_diffrn_reflns_limit_h_min -15
_diffrn_reflns_limit_k_max 19
_diffrn_reflns_limit_k_min -18
_diffrn_reflns_limit_l_max 19
_diffrn_reflns_limit_l_min -19
_diffrn_reflns_number 11656
_diffrn_reflns_theta_full 26.895
_diffrn_reflns_theta_max 27.444
_diffrn_reflns_theta_min 5.174
_diffrn_standards_number 0
_exptl_absorpt_coefficient_mu 0.927
_exptl_absorpt_correction_T_max 0.89
_exptl_absorpt_correction_T_min 0.87
_exptl_absorpt_correction_type multi-scan
_exptl_absorpt_process_details 'DENZO/SCALEPACK (Otwinowski & Minor, 1997)'
_exptl_crystal_colour orange
_exptl_crystal_density_diffrn 1.459
_exptl_crystal_description plate
_exptl_crystal_F_000 1232
_exptl_crystal_size_max 0.18
_exptl_crystal_size_mid 0.15
_exptl_crystal_size_min 0.12
_refine_diff_density_max 0.34
_refine_diff_density_min -0.39
_refine_ls_extinction_method None
_refine_ls_goodness_of_fit_ref 1.0774
_refine_ls_hydrogen_treatment constr
_refine_ls_matrix_type full
_refine_ls_number_parameters 280
_refine_ls_number_reflns 3948
_refine_ls_number_restraints 0
_refine_ls_R_factor_all 0.0615
_refine_ls_R_factor_gt 0.0330
_refine_ls_shift/su_max 0.000894
_refine_ls_structure_factor_coef F
_refine_ls_weighting_details
;
Method, part 1, Chebychev polynomial, (Watkin, 1994, Prince, 1982)
[weight] = 1.0/[A~0~*T~0~(x)+A~1~*T~1~(x) ... +A~n-1~]*T~n-1~(x)]
where A~i~ are the Chebychev coefficients listed below and x= Fcalc/Fmax
Method = Robust Weighting (Prince, 1982)
W = [weight] * [1-(deltaF/6*sigmaF)^2^]^2^
A~i~ are:
0.439 0.211 0.224
;
_refine_ls_weighting_scheme calc
_refine_ls_wR_factor_all 0.0616
_refine_ls_wR_factor_gt 0.0383
_refine_ls_wR_factor_ref 0.0383
_reflns_limit_h_max 15
_reflns_limit_h_min -15
_reflns_limit_k_max 19
_reflns_limit_k_min 0
_reflns_limit_l_max 19
_reflns_limit_l_min 0
_reflns_number_gt 3948
_reflns_number_total 6117
_reflns_threshold_expression I>3.0\s(I)
_oxford_diffrn_Wilson_B_factor 2.52
_oxford_diffrn_Wilson_scale 14.71
_oxford_refine_ls_scale 0.2251(3)
_cod_data_source_file b802027b.txt
_cod_data_source_block COMPOUND_2-cis
_cod_depositor_comments
;
The following automatic conversions were performed:
'_symmetry_cell_setting' value 'Monoclinic' changed to 'monoclinic'
according to '/home/saulius/struct/CIF-dictionaries/cif_core.dic'
dictionary named 'cif_core.dic' version 2.4.1 from 2010-06-29.

Automatic conversion script
Id: cif_fix_enum 1527 2010-12-29 10:47:43Z saulius 
;
_cod_original_sg_symbol_H-M 'P 1 21/c 1 '
_cod_original_formula_sum 'C20 H36 Cl6 N4 Ti1'
_cod_database_code 7004014

loop_
_symmetry_equiv_pos_as_xyz
x,y,z
-x,-y,-z
-x,y+1/2,-z+1/2
x,-y+1/2,z+1/2

loop_
_atom_site_label
_atom_site_type_symbol
_atom_site_fract_x
_atom_site_fract_y
_atom_site_fract_z
_atom_site_U_iso_or_equiv
_atom_site_occupancy
_atom_site_adp_type
_atom_site_refinement_flags_posn
_atom_site_refinement_flags_adp
_atom_site_refinement_flags_occupancy
_atom_site_disorder_assembly
_atom_site_disorder_group
_atom_site_attached_hydrogens
Ti1 Ti 0.87341(3) 0.28884(3) 0.68422(3) 0.0185 1.0000 Uani . . . . . .
Cl1 Cl 0.99211(5) 0.17359(4) 0.65511(4) 0.0303 1.0000 Uani . . . . . .
Cl2 Cl 0.92555(5) 0.39083(4) 0.58407(4) 0.0291 1.0000 Uani . . . . . .
N1 N 0.79843(16) 0.39453(13) 0.75687(13) 0.0233 1.0000 Uani . . . . . .
N2 N 1.03934(16) 0.33977(13) 0.80281(13) 0.0245 1.0000 Uani . . . . . .
N3 N 0.88098(17) 0.22707(13) 0.82528(13) 0.0250 1.0000 Uani . . . . . .
N4 N 0.74460(16) 0.25314(12) 0.61130(12) 0.0215 1.0000 Uani . . . . . .
C1 C 0.8713(2) 0.38775(16) 0.85580(15) 0.0251 1.0000 Uani . . . . . .
C2 C 0.9965(2) 0.40294(17) 0.85903(16) 0.0278 1.0000 Uani . . . . . .
C3 C 1.0902(2) 0.26150(18) 0.85879(17) 0.0324 1.0000 Uani . . . . . .
C4 C 1.0005(2) 0.19477(17) 0.86686(18) 0.0331 1.0000 Uani . . . . . .
C5 C 0.8557(2) 0.29528(16) 0.88792(16) 0.0283 1.0000 Uani . . . . . .
C6 C 0.8412(2) 0.45416(19) 0.92076(18) 0.0361 1.0000 Uani . . . . . .
C7 C 0.6750(2) 0.37421(19) 0.74659(18) 0.0339 1.0000 Uani . . . . . .
C8 C 0.7990(2) 0.48507(16) 0.72041(18) 0.0338 1.0000 Uani . . . . . .
C9 C 1.1325(2) 0.3820(2) 0.77394(18) 0.0351 1.0000 Uani . . . . . .
C10 C 0.8036(3) 0.15083(18) 0.82055(19) 0.0373 1.0000 Uani . . . . . .
C11 C 0.65125(18) 0.22545(15) 0.54051(15) 0.0218 1.0000 Uani . . . . . .
C12 C 0.62771(19) 0.13468(16) 0.52549(16) 0.0245 1.0000 Uani . . . . . .
C13 C 0.5362(2) 0.10823(18) 0.45179(17) 0.0312 1.0000 Uani . . . . . .
C14 C 0.4659(2) 0.1684(2) 0.39346(17) 0.0351 1.0000 Uani . . . . . .
C15 C 0.4892(2) 0.25719(19) 0.40762(17) 0.0319 1.0000 Uani . . . . . .
C16 C 0.58103(19) 0.28726(16) 0.47925(16) 0.0260 1.0000 Uani . . . . . .
C17 C 0.7007(2) 0.06674(16) 0.58810(17) 0.0289 1.0000 Uani . . . . . .
C18 C 0.6042(2) 0.38412(17) 0.48972(18) 0.0339 1.0000 Uani . . . . . .
H21 H 1.0453 0.3980 0.9242 0.0327 1.0000 Uiso R . . . . .
H22 H 1.0033 0.4636 0.8359 0.0327 1.0000 Uiso R . . . . .
H31 H 1.1338 0.2814 0.9219 0.0361 1.0000 Uiso R . . . . .
H32 H 1.1439 0.2326 0.8290 0.0361 1.0000 Uiso R . . . . .
H41 H 1.0117 0.1818 0.9333 0.0388 1.0000 Uiso R . . . . .
H42 H 1.0112 0.1397 0.8345 0.0388 1.0000 Uiso R . . . . .
H51 H 0.9085 0.2864 0.9512 0.0342 1.0000 Uiso R . . . . .
H52 H 0.7744 0.2883 0.8889 0.0342 1.0000 Uiso R . . . . .
H61 H 0.8926 0.4455 0.9846 0.0452 1.0000 Uiso R . . . . .
H62 H 0.8512 0.5151 0.8997 0.0452 1.0000 Uiso R . . . . .
H63 H 0.7595 0.4454 0.9200 0.0452 1.0000 Uiso R . . . . .
H71 H 0.6295 0.3793 0.6805 0.0426 1.0000 Uiso R . . . . .
H72 H 0.6448 0.4168 0.7840 0.0426 1.0000 Uiso R . . . . .
H73 H 0.6684 0.3131 0.7686 0.0426 1.0000 Uiso R . . . . .
H81 H 0.7504 0.4872 0.6550 0.0409 1.0000 Uiso R . . . . .
H82 H 0.8795 0.5021 0.7240 0.0409 1.0000 Uiso R . . . . .
H83 H 0.7679 0.5269 0.7579 0.0409 1.0000 Uiso R . . . . .
H91 H 1.1621 0.3401 0.7356 0.0431 1.0000 Uiso R . . . . .
H92 H 1.1962 0.3990 0.8293 0.0431 1.0000 Uiso R . . . . .
H93 H 1.1018 0.4357 0.7371 0.0431 1.0000 Uiso R . . . . .
H101 H 0.7223 0.1700 0.7930 0.0465 1.0000 Uiso R . . . . .
H102 H 0.8134 0.1274 0.8838 0.0465 1.0000 Uiso R . . . . .
H103 H 0.8228 0.1038 0.7815 0.0465 1.0000 Uiso R . . . . .
H131 H 0.5208 0.0441 0.4406 0.0365 1.0000 Uiso R . . . . .
H141 H 0.3994 0.1481 0.3419 0.0411 1.0000 Uiso R . . . . .
H151 H 0.4388 0.3008 0.3655 0.0370 1.0000 Uiso R . . . . .
H171 H 0.6714 0.0066 0.5671 0.0347 1.0000 Uiso R . . . . .
H172 H 0.6972 0.0764 0.6523 0.0347 1.0000 Uiso R . . . . .
H173 H 0.7819 0.0723 0.5865 0.0347 1.0000 Uiso R . . . . .
H181 H 0.5459 0.4163 0.4403 0.0396 1.0000 Uiso R . . . . .
H182 H 0.5991 0.4036 0.5512 0.0396 1.0000 Uiso R . . . . .
H183 H 0.6827 0.3969 0.4847 0.0396 1.0000 Uiso R . . . . .
C101 C 0.5968(3) 0.6961(2) 0.8659(3) 0.0501 1.0000 Uani . . . . . .
Cl101 Cl 0.74160(6) 0.69884(5) 0.86568(6) 0.0458 1.0000 Uani . . . . . .
Cl102 Cl 0.52480(7) 0.60620(5) 0.80165(6) 0.0487 1.0000 Uani . . . . . .
H1011 H 0.5935 0.6908 0.9306 0.0645 1.0000 Uiso R . . . . .
H1012 H 0.5582 0.7517 0.8382 0.0645 1.0000 Uiso R . . . . .
C201 C 0.2336(2) 0.42788(19) 0.56473(18) 0.0355 1.0000 Uani . . . . . .
Cl201 Cl 0.33734(6) 0.44726(5) 0.67156(4) 0.0409 1.0000 Uani . . . . . .
Cl202 Cl 0.29717(7) 0.37964(5) 0.48673(5) 0.0418 1.0000 Uani . . . . . .
H2011 H 0.1973 0.4849 0.5391 0.0412 1.0000 Uiso R . . . . .
H2012 H 0.1736 0.3873 0.5744 0.0412 1.0000 Uiso R . . . . .

loop_
_atom_site_aniso_label
_atom_site_aniso_U_11
_atom_site_aniso_U_22
_atom_site_aniso_U_33
_atom_site_aniso_U_23
_atom_site_aniso_U_13
_atom_site_aniso_U_12
Ti1 0.01895(18) 0.0202(2) 0.01600(18) -0.00068(15) 0.00458(14) -0.00166(15)
Cl1 0.0260(3) 0.0321(3) 0.0319(3) -0.0066(2) 0.0067(2) 0.0050(2)
Cl2 0.0310(3) 0.0342(3) 0.0232(3) 0.0053(2) 0.0095(2) -0.0051(2)
N1 0.0245(9) 0.0235(10) 0.0220(9) -0.0023(8) 0.0071(7) -0.0011(8)
N2 0.0240(9) 0.0280(10) 0.0212(9) -0.0011(8) 0.0061(7) -0.0012(8)
N3 0.0317(10) 0.0220(10) 0.0201(9) 0.0019(7) 0.0056(8) -0.0052(8)
N4 0.0231(9) 0.0204(9) 0.0208(9) -0.0001(7) 0.0060(7) -0.0017(7)
C1 0.0293(12) 0.0282(12) 0.0197(11) -0.0050(9) 0.0099(9) -0.0020(10)
C2 0.0285(12) 0.0286(12) 0.0243(11) -0.0071(10) 0.0046(9) -0.0055(10)
C3 0.0283(12) 0.0353(14) 0.0266(12) 0.0001(10) -0.0030(10) 0.0063(10)
C4 0.0406(14) 0.0311(13) 0.0248(12) 0.0076(10) 0.0052(10) 0.0065(11)
C5 0.0350(13) 0.0327(13) 0.0192(11) 0.0007(10) 0.0111(9) -0.0045(11)
C6 0.0423(15) 0.0387(15) 0.0301(13) -0.0094(11) 0.0150(11) -0.0009(12)
C7 0.0248(12) 0.0459(16) 0.0325(13) -0.0036(12) 0.0108(10) 0.0016(11)
C8 0.0471(15) 0.0253(13) 0.0294(13) 0.0014(10) 0.0116(11) 0.0049(11)
C9 0.0216(11) 0.0490(16) 0.0339(13) -0.0042(12) 0.0069(10) -0.0114(11)
C10 0.0528(16) 0.0306(14) 0.0291(13) 0.0017(11) 0.0130(12) -0.0152(12)
C11 0.0189(10) 0.0284(12) 0.0191(10) -0.0021(9) 0.0071(8) -0.0037(9)
C12 0.0249(11) 0.0272(12) 0.0236(11) -0.0038(9) 0.0103(9) -0.0044(9)
C13 0.0293(12) 0.0341(14) 0.0299(12) -0.0104(10) 0.0082(10) -0.0096(10)
C14 0.0272(13) 0.0495(16) 0.0252(12) -0.0067(12) 0.0022(10) -0.0088(11)
C15 0.0259(12) 0.0443(15) 0.0231(12) 0.0030(11) 0.0032(9) 0.0006(11)
C16 0.0228(11) 0.0315(13) 0.0234(11) 0.0001(10) 0.0065(9) -0.0033(10)
C17 0.0310(12) 0.0271(12) 0.0294(12) -0.0040(10) 0.0102(10) -0.0039(10)
C18 0.0347(13) 0.0297(13) 0.0314(13) 0.0059(10) 0.0004(10) -0.0027(11)
C101 0.0392(16) 0.0476(18) 0.070(2) -0.0186(16) 0.0265(15) -0.0083(13)
Cl101 0.0355(4) 0.0395(4) 0.0659(5) -0.0108(3) 0.0204(3) -0.0037(3)
Cl102 0.0457(4) 0.0530(4) 0.0507(4) -0.0072(3) 0.0192(3) -0.0163(3)
C201 0.0353(14) 0.0351(14) 0.0346(14) 0.0012(11) 0.0076(11) 0.0009(11)
Cl201 0.0481(4) 0.0411(4) 0.0308(3) 0.0006(3) 0.0074(3) -0.0086(3)
Cl202 0.0558(4) 0.0368(4) 0.0352(3) -0.0030(3) 0.0171(3) -0.0034(3)

loop_
_atom_type_symbol
_atom_type_scat_dispersion_real
_atom_type_scat_dispersion_imag
_atom_type_scat_Cromer_Mann_a1
_atom_type_scat_Cromer_Mann_b1
_atom_type_scat_Cromer_Mann_a2
_atom_type_scat_Cromer_Mann_b2
_atom_type_scat_Cromer_Mann_a3
_atom_type_scat_Cromer_Mann_b3
_atom_type_scat_Cromer_Mann_a4
_atom_type_scat_Cromer_Mann_b4
_atom_type_scat_Cromer_Mann_c
_atom_type_scat_source
C 0.0033 0.0016 2.3100 20.8439 1.0200 10.2075 1.5886 0.5687 0.8650 51.6512 0.2156 'International Tables Vol C 4.2.6.8 and 6.1.1.4'
H 0.0000 0.0000 0.4930 10.5109 0.3229 26.1257 0.1402 3.1424 0.0408 57.7998 0.0030 'International Tables Vol C 4.2.6.8 and 6.1.1.4'
Cl 0.1484 0.1585 11.4604 0.0104 7.1964 1.1662 6.2556 18.5194 1.6455 47.7784 -9.5574 'International Tables Vol C 4.2.6.8 and 6.1.1.4'
N 0.0061 0.0033 12.2126 0.0057 3.1322 9.8933 2.0125 28.9975 1.1663 0.5826 -11.5290 'International Tables Vol C 4.2.6.8 and 6.1.1.4'
Ti 0.2776 0.4457 9.7595 7.8508 7.3558 0.5000 1.6991 35.6338 1.9021 116.1050 1.2807 'International Tables Vol C 4.2.6.8 and 6.1.1.4'

loop_
_geom_angle_atom_site_label_1
_geom_angle_site_symmetry_1
_geom_angle_atom_site_label_2
_geom_angle_site_symmetry_2
_geom_angle_atom_site_label_3
_geom_angle_site_symmetry_3
_geom_angle
_geom_angle_publ_flag
Cl1 . Ti1 . Cl2 . 94.10(3) yes
Cl1 . Ti1 . N1 . 162.16(5) yes
Cl2 . Ti1 . N1 . 93.94(5) yes
Cl1 . Ti1 . N2 . 87.38(5) yes
Cl2 . Ti1 . N2 . 87.02(5) yes
N1 . Ti1 . N2 . 77.16(7) yes
Cl1 . Ti1 . N3 . 90.60(5) yes
Cl2 . Ti1 . N3 . 155.18(5) yes
N1 . Ti1 . N3 . 75.64(7) yes
N2 . Ti1 . N3 . 68.84(7) yes
Cl1 . Ti1 . N4 . 97.77(7) yes
Cl2 . Ti1 . N4 . 98.93(6) yes
N1 . Ti1 . N4 . 96.68(8) yes
N2 . Ti1 . N4 . 171.78(8) yes
N3 . Ti1 . N4 . 104.56(8) yes
Ti1 . N1 . C1 . 103.40(13) yes
Ti1 . N1 . C7 . 109.50(15) yes
C1 . N1 . C7 . 111.75(18) yes
Ti1 . N1 . C8 . 115.21(14) yes
C1 . N1 . C8 . 111.69(18) yes
C7 . N1 . C8 . 105.4(2) yes
Ti1 . N2 . C2 . 106.37(13) yes
Ti1 . N2 . C3 . 106.80(14) yes
C2 . N2 . C3 . 110.30(19) yes
Ti1 . N2 . C9 . 117.77(14) yes
C2 . N2 . C9 . 108.64(19) yes
C3 . N2 . C9 . 106.9(2) yes
Ti1 . N3 . C4 . 107.28(14) yes
Ti1 . N3 . C5 . 110.29(14) yes
C4 . N3 . C5 . 108.28(19) yes
Ti1 . N3 . C10 . 114.72(15) yes
C4 . N3 . C10 . 106.9(2) yes
C5 . N3 . C10 . 109.13(19) yes
Ti1 . N4 . C11 . 169.58(16) yes
N1 . C1 . C2 . 108.23(18) yes
N1 . C1 . C5 . 106.94(18) yes
C2 . C1 . C5 . 110.3(2) yes
N1 . C1 . C6 . 114.6(2) yes
C2 . C1 . C6 . 107.7(2) yes
C5 . C1 . C6 . 109.2(2) yes
C1 . C2 . N2 . 113.53(19) yes
C1 . C2 . H21 . 108.7 no
N2 . C2 . H21 . 108.4 no
C1 . C2 . H22 . 108.2 no
N2 . C2 . H22 . 108.5 no
H21 . C2 . H22 . 109.5 no
N2 . C3 . C4 . 113.0(2) yes
N2 . C3 . H31 . 108.8 no
C4 . C3 . H31 . 108.6 no
N2 . C3 . H32 . 108.1 no
C4 . C3 . H32 . 108.8 no
H31 . C3 . H32 . 109.5 no
C3 . C4 . N3 . 112.4(2) yes
C3 . C4 . H41 . 108.9 no
N3 . C4 . H41 . 108.8 no
C3 . C4 . H42 . 108.7 no
N3 . C4 . H42 . 108.5 no
H41 . C4 . H42 . 109.5 no
C1 . C5 . N3 . 111.64(18) yes
C1 . C5 . H51 . 109.3 no
N3 . C5 . H51 . 109.0 no
C1 . C5 . H52 . 108.6 no
N3 . C5 . H52 . 108.8 no
H51 . C5 . H52 . 109.5 no
C1 . C6 . H61 . 109.9 no
C1 . C6 . H62 . 109.3 no
H61 . C6 . H62 . 109.5 no
C1 . C6 . H63 . 109.2 no
H61 . C6 . H63 . 109.5 no
H62 . C6 . H63 . 109.5 no
N1 . C7 . H71 . 109.6 no
N1 . C7 . H72 . 109.3 no
H71 . C7 . H72 . 109.5 no
N1 . C7 . H73 . 109.5 no
H71 . C7 . H73 . 109.5 no
H72 . C7 . H73 . 109.5 no
N1 . C8 . H81 . 109.6 no
N1 . C8 . H82 . 109.3 no
H81 . C8 . H82 . 109.5 no
N1 . C8 . H83 . 109.5 no
H81 . C8 . H83 . 109.5 no
H82 . C8 . H83 . 109.5 no
N2 . C9 . H91 . 109.5 no
N2 . C9 . H92 . 109.7 no
H91 . C9 . H92 . 109.5 no
N2 . C9 . H93 . 109.2 no
H91 . C9 . H93 . 109.5 no
H92 . C9 . H93 . 109.5 no
N3 . C10 . H101 . 109.3 no
N3 . C10 . H102 . 109.6 no
H101 . C10 . H102 . 109.5 no
N3 . C10 . H103 . 109.5 no
H101 . C10 . H103 . 109.5 no
H102 . C10 . H103 . 109.5 no
N4 . C11 . C12 . 120.3(2) yes
N4 . C11 . C16 . 120.7(2) yes
C12 . C11 . C16 . 119.0(2) yes
C11 . C12 . C13 . 119.3(2) yes
C11 . C12 . C17 . 120.8(2) yes
C13 . C12 . C17 . 119.8(2) yes
C12 . C13 . C14 . 121.7(2) yes
C12 . C13 . H131 . 119.1 no
C14 . C13 . H131 . 119.1 no
C13 . C14 . C15 . 119.1(2) yes
C13 . C14 . H141 . 120.5 no
C15 . C14 . H141 . 120.5 no
C14 . C15 . C16 . 121.6(2) yes
C14 . C15 . H151 . 119.2 no
C16 . C15 . H151 . 119.2 no
C11 . C16 . C15 . 119.3(2) yes
C11 . C16 . C18 . 121.4(2) yes
C15 . C16 . C18 . 119.3(2) yes
C12 . C17 . H171 . 109.6 no
C12 . C17 . H172 . 109.4 no
H171 . C17 . H172 . 109.5 no
C12 . C17 . H173 . 109.4 no
H171 . C17 . H173 . 109.5 no
H172 . C17 . H173 . 109.5 no
C16 . C18 . H181 . 109.4 no
C16 . C18 . H182 . 109.3 no
H181 . C18 . H182 . 109.5 no
C16 . C18 . H183 . 109.8 no
H181 . C18 . H183 . 109.5 no
H182 . C18 . H183 . 109.5 no
Cl101 . C101 . Cl102 . 110.76(17) yes
Cl101 . C101 . H1011 . 109.3 no
Cl102 . C101 . H1011 . 109.2 no
Cl101 . C101 . H1012 . 109.1 no
Cl102 . C101 . H1012 . 109.0 no
H1011 . C101 . H1012 . 109.5 no
Cl201 . C201 . Cl202 . 110.71(15) yes
Cl201 . C201 . H2011 . 109.3 no
Cl202 . C201 . H2011 . 109.4 no
Cl201 . C201 . H2012 . 109.0 no
Cl202 . C201 . H2012 . 109.0 no
H2011 . C201 . H2012 . 109.5 no

loop_
_geom_bond_atom_site_label_1
_geom_bond_site_symmetry_1
_geom_bond_atom_site_label_2
_geom_bond_site_symmetry_2
_geom_bond_distance
_geom_bond_publ_flag
Ti1 . Cl1 . 2.3956(7) yes
Ti1 . Cl2 . 2.3876(7) yes
Ti1 . N1 . 2.2876(19) yes
Ti1 . N2 . 2.4132(19) yes
Ti1 . N3 . 2.3210(19) yes
Ti1 . N4 . 1.7253(19) yes
N1 . C1 . 1.513(3) yes
N1 . C7 . 1.498(3) yes
N1 . C8 . 1.487(3) yes
N2 . C2 . 1.480(3) yes
N2 . C3 . 1.491(3) yes
N2 . C9 . 1.477(3) yes
N3 . C4 . 1.493(3) yes
N3 . C5 . 1.501(3) yes
N3 . C10 . 1.484(3) yes
N4 . C11 . 1.385(3) yes
C1 . C2 . 1.529(3) yes
C1 . C5 . 1.520(3) yes
C1 . C6 . 1.532(3) yes
C2 . H21 . 1.000 no
C2 . H22 . 1.000 no
C3 . C4 . 1.522(4) yes
C3 . H31 . 1.000 no
C3 . H32 . 1.000 no
C4 . H41 . 1.000 no
C4 . H42 . 1.000 no
C5 . H51 . 1.000 no
C5 . H52 . 1.000 no
C6 . H61 . 1.000 no
C6 . H62 . 1.000 no
C6 . H63 . 1.000 no
C7 . H71 . 1.000 no
C7 . H72 . 1.000 no
C7 . H73 . 1.000 no
C8 . H81 . 1.000 no
C8 . H82 . 1.000 no
C8 . H83 . 1.000 no
C9 . H91 . 1.000 no
C9 . H92 . 1.000 no
C9 . H93 . 1.000 no
C10 . H101 . 1.000 no
C10 . H102 . 1.000 no
C10 . H103 . 1.000 no
C11 . C12 . 1.417(3) yes
C11 . C16 . 1.422(3) yes
C12 . C13 . 1.392(3) yes
C12 . C17 . 1.508(3) yes
C13 . C14 . 1.385(4) yes
C13 . H131 . 1.000 no
C14 . C15 . 1.385(4) yes
C14 . H141 . 1.000 no
C15 . C16 . 1.393(3) yes
C15 . H151 . 1.000 no
C16 . C18 . 1.501(3) yes
C17 . H171 . 1.000 no
C17 . H172 . 1.000 no
C17 . H173 . 1.000 no
C18 . H181 . 1.000 no
C18 . H182 . 1.000 no
C18 . H183 . 1.000 no
C101 . Cl101 . 1.765(3) yes
C101 . Cl102 . 1.761(3) yes
C101 . H1011 . 1.000 no
C101 . H1012 . 1.000 no
C201 . Cl201 . 1.770(3) yes
C201 . Cl202 . 1.755(3) yes
C201 . H2011 . 1.000 no
C201 . H2012 . 1.000 no
